data_1543589
loop_
_publ_author_name
'Nasser Nasser'
'Richard J. Puddephatt'

_publ_section_title
;
 Supramolecular chemistry of the ligand
 N,N'-bis(2-diphenylphosphinoethyl)phthalamide and its complexes with
 gold(I) and silver(I)
;
_journal_name_full 'Inorganica Chimica Acta'
_journal_page_first 238
_journal_page_last 243
_journal_paper_doi 10.1016/j.ica.2013.09.024
_journal_volume 409B
_journal_year 2014
_chemical_formula_sum 'C40 H34 Ag2 F6 N2 O6 P2'
_chemical_formula_weight 1030.37
_space_group_crystal_system triclinic
_space_group_IT_number 2
_space_group_name_Hall '-P 1'
_space_group_name_H-M_alt 'P -1'
_symmetry_space_group_name_Hall '-P 1'
_symmetry_space_group_name_H-M 'P -1'
_atom_sites_solution_hydrogens geom
_atom_sites_solution_primary direct
_atom_sites_solution_secondary difmap
_cell_angle_alpha 72.428(12)
_cell_angle_beta 74.971(11)
_cell_angle_gamma 78.552(10)
_cell_formula_units_Z 2
_cell_length_a 11.128(3)
_cell_length_b 13.002(4)
_cell_length_c 15.233(4)
_cell_measurement_reflns_used 9943
_cell_measurement_temperature 110
_cell_measurement_theta_max 34.40
_cell_measurement_theta_min 2.91
_cell_volume 2011.9(10)
_computing_cell_refinement SAINT
_computing_data_collection Apex2
_computing_data_reduction SAINT
_computing_molecular_graphics NRCVAX
_computing_publication_material cif2tables.py
_computing_structure_refinement SHELXL-2013
_computing_structure_solution XS
_diffrn_ambient_temperature 110
_diffrn_measured_fraction_theta_full 0.992
_diffrn_measured_fraction_theta_max 0.928
_diffrn_measurement_device_type 'Bruker Kappa Axis Apex2'
_diffrn_measurement_method 'omega and phi scans'
_diffrn_radiation_type MoK\a
_diffrn_radiation_wavelength 0.71073
_diffrn_reflns_av_R_equivalents 0.0489
_diffrn_reflns_av_unetI/netI 0.0598
_diffrn_reflns_Laue_measured_fraction_full 0.992
_diffrn_reflns_Laue_measured_fraction_max 0.928
_diffrn_reflns_limit_h_max 20
_diffrn_reflns_limit_h_min -19
_diffrn_reflns_limit_k_max 23
_diffrn_reflns_limit_k_min -23
_diffrn_reflns_limit_l_max 25
_diffrn_reflns_limit_l_min -27
_diffrn_reflns_number 165946
_diffrn_reflns_point_group_measured_fraction_full 0.992
_diffrn_reflns_point_group_measured_fraction_max 0.928
_diffrn_reflns_theta_full 36.960
_diffrn_reflns_theta_max 40.425
_diffrn_reflns_theta_min 2.689
_diffrn_source 'sealed tube'
_exptl_absorpt_coefficient_mu 1.130
_exptl_absorpt_correction_T_max 0.7479
_exptl_absorpt_correction_T_min 0.6682
_exptl_absorpt_correction_type multi-scan
_exptl_absorpt_process_details SADABS
_exptl_crystal_colour colourless
_exptl_crystal_density_diffrn 1.701
_exptl_crystal_description prism
_exptl_crystal_F_000 1028
_exptl_crystal_size_max 0.200
_exptl_crystal_size_mid 0.177
_exptl_crystal_size_min 0.173
_refine_diff_density_max 2.949
_refine_diff_density_min -1.918
_refine_diff_density_rms 0.143
_refine_ls_extinction_coef .
_refine_ls_extinction_method none
_refine_ls_goodness_of_fit_ref 1.101
_refine_ls_hydrogen_treatment constr
_refine_ls_matrix_type full
_refine_ls_number_parameters 523
_refine_ls_number_reflns 23760
_refine_ls_number_restraints 0
_refine_ls_restrained_S_all 1.101
_refine_ls_R_factor_all 0.0761
_refine_ls_R_factor_gt 0.0424
_refine_ls_shift/su_max 0.003
_refine_ls_shift/su_mean 0.000
_refine_ls_structure_factor_coef Fsqd
_refine_ls_weighting_details
;
 w=1/[\s^2^(Fo^2^)+(0.0427P)^2^+0.1432P]
 where P=(Fo^2^+2Fc^2^)/3
;
_refine_ls_weighting_scheme calc
_refine_ls_wR_factor_gt 0.0896
_refine_ls_wR_factor_ref 0.0997
_reflns_Friedel_coverage 0.000
_reflns_Friedel_fraction_full .
_reflns_Friedel_fraction_max .
_reflns_number_gt 16258
_reflns_number_total 23760
_reflns_threshold_expression 'I > 2\s(I)'
_cod_data_source_file ICA-2014-409B-238-243-4.cif
_cod_data_source_block complex_2
_cod_depositor_comments
;
The following automatic conversions were performed:

'_journal_paper_doi' value 'doi:10.1016/j.ica.2013.09.024' was
changed to '10.1016/j.ica.2013.09.024'.

Automatic conversion script
Id: cif_fix_values 6433 2018-09-21 13:16:33Z andrius 
;
_cod_original_cell_volume 2011.8(10)
_cod_database_code 1543589
_shelx_space_group_comment
;
The symmetry employed for this shelxl refinement is uniquely defined
by the following loop, which should always be used as a source of
symmetry information in preference to the above space-group names.
They are only intended as comments.
;
_shelx_estimated_absorpt_t_min 0.806
_shelx_estimated_absorpt_t_max 0.829
_shelxl_version_number 2012-9

loop_
_space_group_symop_operation_xyz
'x, y, z'
'-x, -y, -z'

loop_
_atom_site_label
_atom_site_type_symbol
_atom_site_fract_x
_atom_site_fract_y
_atom_site_fract_z
_atom_site_U_iso_or_equiv
_atom_site_adp_type
_atom_site_occupancy
_atom_site_site_symmetry_order
_atom_site_calc_flag
_atom_site_refinement_flags_posn
_atom_site_refinement_flags_adp
_atom_site_refinement_flags_occupancy
_atom_site_disorder_assembly
_atom_site_disorder_group
Ag1 Ag 0.86053(2) 0.57756(2) 0.56044(2) 0.01696(3) Uani 1 1 d . . . . .
Ag2 Ag 0.99134(2) 0.63568(2) 0.91700(2) 0.02032(3) Uani 1 1 d . . . . .
P1 P 0.65349(3) 0.66363(3) 0.59398(3) 0.01684(7) Uani 1 1 d . . . . .
P2 P 1.03024(4) 0.81304(3) 0.82809(3) 0.01728(7) Uani 1 1 d . . . . .
O1 O 0.96944(9) 0.40629(8) 0.57590(7) 0.0197(2) Uani 1 1 d . . . . .
O2 O 0.81000(10) 0.34392(9) 0.69280(8) 0.0230(2) Uani 1 1 d . . . . .
C1 C 0.91041(13) 0.33402(12) 0.63696(10) 0.0165(2) Uani 1 1 d . . . . .
C2 C 0.97202(15) 0.21592(13) 0.63997(11) 0.0237(3) Uani 1 1 d . . . . .
F1 F 1.09710(10) 0.20642(9) 0.61230(9) 0.0411(3) Uani 1 1 d . . . . .
F2 F 0.92953(13) 0.17601(10) 0.58498(10) 0.0522(3) Uani 1 1 d . . . . .
F3 F 0.94927(12) 0.15020(9) 0.72610(8) 0.0447(3) Uani 1 1 d . . . . .
O3 O 1.13052(9) 0.47206(9) 0.95522(7) 0.0214(2) Uani 1 1 d . . . . .
O4 O 1.29259(10) 0.53390(9) 0.84075(8) 0.0231(2) Uani 1 1 d . . . . .
C3 C 1.24298(13) 0.46668(12) 0.90937(10) 0.0189(3) Uani 1 1 d . . . . .
C4 C 1.33210(15) 0.36413(14) 0.94495(11) 0.0270(3) Uani 1 1 d . . . . .
F4 F 1.41238(10) 0.33101(10) 0.87301(8) 0.0423(3) Uani 1 1 d . . . . .
F5 F 1.40169(11) 0.38567(11) 0.99493(9) 0.0466(3) Uani 1 1 d . . . . .
F6 F 1.27488(11) 0.27850(9) 0.99870(8) 0.0423(3) Uani 1 1 d . . . . .
C5 C 0.55593(13) 0.60274(13) 0.70835(10) 0.0206(3) Uani 1 1 d . . . . .
H5A H 0.4733 0.6483 0.7160 0.025 Uiso 1 1 calc R U . . .
H5B H 0.5415 0.5299 0.7085 0.025 Uiso 1 1 calc R U . . .
C6 C 0.61309(13) 0.59090(14) 0.79236(11) 0.0226(3) Uani 1 1 d . . . . .
H6A H 0.6294 0.6632 0.7920 0.027 Uiso 1 1 calc R U . . .
H6B H 0.5524 0.5635 0.8515 0.027 Uiso 1 1 calc R U . . .
N1 N 0.72968(11) 0.51676(11) 0.79012(9) 0.0200(2) Uani 1 1 d . . . . .
H1 H 0.7326 0.4539 0.7784 0.024 Uiso 1 1 calc R U . . .
C7 C 0.83271(13) 0.54108(13) 0.80528(10) 0.0188(3) Uani 1 1 d . . . . .
O5 O 0.83779(11) 0.62587(10) 0.82342(9) 0.0278(2) Uani 1 1 d . . . . .
C8 C 0.94474(13) 0.45477(13) 0.80083(10) 0.0186(3) Uani 1 1 d . . . . .
C9 C 0.93514(15) 0.34943(13) 0.85672(11) 0.0245(3) Uani 1 1 d . . . . .
H9 H 0.8562 0.3307 0.8949 0.029 Uiso 1 1 calc R U . . .
C10 C 1.03971(17) 0.27124(14) 0.85739(13) 0.0298(4) Uani 1 1 d . . . . .
H10 H 1.0329 0.1993 0.8964 0.036 Uiso 1 1 calc R U . . .
C11 C 1.15484(16) 0.29869(14) 0.80060(12) 0.0280(3) Uani 1 1 d . . . . .
H11 H 1.2267 0.2452 0.8007 0.034 Uiso 1 1 calc R U . . .
C12 C 1.16511(14) 0.40333(13) 0.74416(11) 0.0218(3) Uani 1 1 d . . . . .
H12 H 1.2438 0.4213 0.7052 0.026 Uiso 1 1 calc R U . . .
C13 C 1.06074(13) 0.48254(12) 0.74414(10) 0.0179(3) Uani 1 1 d . . . . .
C14 C 1.07072(13) 0.59643(12) 0.68342(10) 0.0169(2) Uani 1 1 d . . . . .
O6 O 1.00682(10) 0.64083(9) 0.62370(8) 0.0224(2) Uani 1 1 d . . . . .
N2 N 1.15374(11) 0.64705(10) 0.69970(8) 0.0181(2) Uani 1 1 d . . . . .
H2 H 1.2050 0.6095 0.7369 0.022 Uiso 1 1 calc R U . . .
C15 C 1.16056(14) 0.76264(12) 0.65712(10) 0.0197(3) Uani 1 1 d . . . . .
H15A H 1.1643 0.7789 0.5887 0.024 Uiso 1 1 calc R U . . .
H15B H 1.2388 0.7808 0.6649 0.024 Uiso 1 1 calc R U . . .
C16 C 1.04900(15) 0.83404(13) 0.70023(10) 0.0210(3) Uani 1 1 d . . . . .
H16A H 0.9715 0.8193 0.6884 0.025 Uiso 1 1 calc R U . . .
H16B H 1.0589 0.9113 0.6680 0.025 Uiso 1 1 calc R U . . .
C17 C 0.65008(13) 0.80378(12) 0.59503(10) 0.0196(3) Uani 1 1 d . . . . .
C18 C 0.53827(16) 0.87471(15) 0.60536(13) 0.0306(4) Uani 1 1 d . . . . .
H18 H 0.4604 0.8492 0.6147 0.037 Uiso 1 1 calc R U . . .
C19 C 0.54028(18) 0.98203(15) 0.60212(14) 0.0363(4) Uani 1 1 d . . . . .
H19 H 0.4638 1.0294 0.6101 0.044 Uiso 1 1 calc R U . . .
C20 C 0.6531(2) 1.02052(15) 0.58736(13) 0.0343(4) Uani 1 1 d . . . . .
H20 H 0.6542 1.0946 0.5837 0.041 Uiso 1 1 calc R U . . .
C21 C 0.76382(19) 0.95133(15) 0.57807(14) 0.0347(4) Uani 1 1 d . . . . .
H21 H 0.8412 0.9775 0.5689 0.042 Uiso 1 1 calc R U . . .
C22 C 0.76292(16) 0.84304(14) 0.58204(12) 0.0268(3) Uani 1 1 d . . . . .
H22 H 0.8397 0.7957 0.5759 0.032 Uiso 1 1 calc R U . . .
C23 C 0.55592(13) 0.67430(12) 0.51124(11) 0.0188(3) Uani 1 1 d . . . . .
C24 C 0.60050(14) 0.72372(14) 0.41650(11) 0.0244(3) Uani 1 1 d . . . . .
H24 H 0.6782 0.7523 0.3974 0.029 Uiso 1 1 calc R U . . .
C25 C 0.53226(15) 0.73160(15) 0.34978(12) 0.0280(3) Uani 1 1 d . . . . .
H25 H 0.5631 0.7663 0.2854 0.034 Uiso 1 1 calc R U . . .
C26 C 0.41962(15) 0.68930(14) 0.37633(13) 0.0277(3) Uani 1 1 d . . . . .
H26 H 0.3734 0.6944 0.3304 0.033 Uiso 1 1 calc R U . . .
C27 C 0.37504(15) 0.63974(15) 0.46972(13) 0.0305(4) Uani 1 1 d . . . . .
H27 H 0.2977 0.6106 0.4881 0.037 Uiso 1 1 calc R U . . .
C28 C 0.44212(14) 0.63180(14) 0.53763(12) 0.0261(3) Uani 1 1 d . . . . .
H28 H 0.4104 0.5974 0.6019 0.031 Uiso 1 1 calc R U . . .
C29 C 0.90545(14) 0.91961(12) 0.85393(10) 0.0199(3) Uani 1 1 d . . . . .
C30 C 0.90791(15) 0.97353(14) 0.91989(11) 0.0238(3) Uani 1 1 d . . . . .
H30 H 0.9774 0.9565 0.9494 0.029 Uiso 1 1 calc R U . . .
C31 C 0.80948(16) 1.05188(15) 0.94271(12) 0.0294(3) Uani 1 1 d . . . . .
H31 H 0.8116 1.0872 0.9885 0.035 Uiso 1 1 calc R U . . .
C32 C 0.70852(16) 1.07883(16) 0.89928(14) 0.0335(4) Uani 1 1 d . . . . .
H32 H 0.6423 1.1336 0.9140 0.040 Uiso 1 1 calc R U . . .
C33 C 0.70481(16) 1.02524(16) 0.83399(15) 0.0341(4) Uani 1 1 d . . . . .
H33 H 0.6355 1.0434 0.8041 0.041 Uiso 1 1 calc R U . . .
C34 C 0.80121(15) 0.94551(15) 0.81211(13) 0.0285(3) Uani 1 1 d . . . . .
H34 H 0.7966 0.9082 0.7685 0.034 Uiso 1 1 calc R U . . .
C35 C 1.17310(13) 0.85365(12) 0.83714(10) 0.0196(3) Uani 1 1 d . . . . .
C36 C 1.20413(16) 0.95901(14) 0.79775(12) 0.0267(3) Uani 1 1 d . . . . .
H36 H 1.1480 1.0143 0.7665 0.032 Uiso 1 1 calc R U . . .
C37 C 1.31693(17) 0.98329(17) 0.80421(14) 0.0361(4) Uani 1 1 d . . . . .
H37 H 1.3373 1.0555 0.7781 0.043 Uiso 1 1 calc R U . . .
C38 C 1.40014(16) 0.90273(18) 0.84867(15) 0.0381(4) Uani 1 1 d . . . . .
H38 H 1.4775 0.9198 0.8524 0.046 Uiso 1 1 calc R U . . .
C39 C 1.37116(16) 0.79864(17) 0.88714(14) 0.0334(4) Uani 1 1 d . . . . .
H39 H 1.4283 0.7436 0.9175 0.040 Uiso 1 1 calc R U . . .
C40 C 1.25729(15) 0.77358(14) 0.88167(12) 0.0251(3) Uani 1 1 d . . . . .
H40 H 1.2372 0.7014 0.9085 0.030 Uiso 1 1 calc R U . . .

loop_
_atom_site_aniso_label
_atom_site_aniso_U_11
_atom_site_aniso_U_22
_atom_site_aniso_U_33
_atom_site_aniso_U_23
_atom_site_aniso_U_13
_atom_site_aniso_U_12
Ag1 0.01282(5) 0.01691(6) 0.01959(5) -0.00529(4) -0.00178(4) 0.00012(4)
Ag2 0.02445(6) 0.01570(6) 0.01932(5) -0.00193(4) -0.00332(4) -0.00524(4)
P1 0.01208(15) 0.01866(18) 0.01971(16) -0.00704(14) -0.00194(12) -0.00068(13)
P2 0.02020(17) 0.01372(17) 0.01776(16) -0.00310(13) -0.00460(13) -0.00284(13)
O1 0.0199(5) 0.0153(5) 0.0193(5) -0.0017(4) 0.0001(4) -0.0022(4)
O2 0.0184(5) 0.0270(6) 0.0250(5) -0.0094(4) 0.0001(4) -0.0086(4)
C1 0.0182(6) 0.0168(7) 0.0161(6) -0.0030(5) -0.0067(5) -0.0044(5)
C2 0.0263(7) 0.0185(7) 0.0232(7) -0.0010(6) -0.0039(6) -0.0051(6)
F1 0.0251(5) 0.0229(5) 0.0605(8) -0.0023(5) 0.0023(5) 0.0018(4)
F2 0.0769(9) 0.0277(6) 0.0723(9) -0.0266(6) -0.0425(7) 0.0032(6)
F3 0.0526(7) 0.0260(6) 0.0345(6) 0.0140(5) -0.0007(5) -0.0031(5)
O3 0.0180(5) 0.0197(5) 0.0219(5) -0.0028(4) -0.0013(4) -0.0007(4)
O4 0.0176(5) 0.0231(6) 0.0253(5) -0.0005(4) -0.0040(4) -0.0047(4)
C3 0.0175(6) 0.0212(7) 0.0189(6) -0.0066(5) -0.0052(5) -0.0012(5)
C4 0.0241(7) 0.0301(9) 0.0217(7) -0.0053(6) -0.0042(6) 0.0047(6)
F4 0.0365(6) 0.0422(7) 0.0335(6) -0.0114(5) 0.0027(5) 0.0171(5)
F5 0.0393(6) 0.0572(8) 0.0468(7) -0.0117(6) -0.0294(5) 0.0097(6)
F6 0.0391(6) 0.0234(6) 0.0450(6) 0.0043(5) 0.0008(5) 0.0066(5)
C5 0.0130(6) 0.0257(8) 0.0216(6) -0.0061(6) -0.0006(5) -0.0032(5)
C6 0.0152(6) 0.0303(8) 0.0216(7) -0.0090(6) -0.0009(5) -0.0020(6)
N1 0.0174(5) 0.0218(6) 0.0211(6) -0.0063(5) -0.0022(4) -0.0044(5)
C7 0.0172(6) 0.0244(7) 0.0144(6) -0.0049(5) -0.0018(5) -0.0040(5)
O5 0.0234(5) 0.0323(7) 0.0356(6) -0.0205(5) -0.0098(5) 0.0005(5)
C8 0.0196(6) 0.0218(7) 0.0170(6) -0.0060(5) -0.0062(5) -0.0046(5)
C9 0.0254(7) 0.0251(8) 0.0224(7) -0.0006(6) -0.0080(6) -0.0074(6)
C10 0.0341(9) 0.0199(8) 0.0343(9) 0.0020(7) -0.0150(7) -0.0055(7)
C11 0.0272(8) 0.0207(8) 0.0382(9) -0.0082(7) -0.0138(7) 0.0019(6)
C12 0.0185(6) 0.0211(7) 0.0283(7) -0.0104(6) -0.0050(5) -0.0020(5)
C13 0.0191(6) 0.0178(7) 0.0188(6) -0.0069(5) -0.0054(5) -0.0021(5)
C14 0.0161(6) 0.0183(7) 0.0175(6) -0.0083(5) -0.0014(5) -0.0018(5)
O6 0.0263(5) 0.0207(5) 0.0233(5) -0.0049(4) -0.0110(4) -0.0038(4)
N2 0.0174(5) 0.0184(6) 0.0187(5) -0.0042(5) -0.0043(4) -0.0036(4)
C15 0.0212(6) 0.0193(7) 0.0183(6) -0.0039(5) -0.0018(5) -0.0071(5)
C16 0.0271(7) 0.0174(7) 0.0184(6) -0.0030(5) -0.0065(5) -0.0035(6)
C17 0.0205(6) 0.0194(7) 0.0187(6) -0.0070(5) -0.0044(5) 0.0008(5)
C18 0.0244(8) 0.0264(9) 0.0376(9) -0.0118(7) -0.0013(7) 0.0028(6)
C19 0.0395(10) 0.0258(9) 0.0383(10) -0.0140(8) -0.0018(8) 0.0078(7)
C20 0.0548(12) 0.0203(8) 0.0299(8) -0.0088(7) -0.0119(8) -0.0023(8)
C21 0.0416(10) 0.0236(9) 0.0445(10) -0.0072(8) -0.0188(8) -0.0072(8)
C22 0.0261(7) 0.0213(8) 0.0365(9) -0.0091(7) -0.0128(6) -0.0010(6)
C23 0.0138(6) 0.0183(7) 0.0258(7) -0.0100(5) -0.0046(5) 0.0019(5)
C24 0.0172(6) 0.0329(9) 0.0259(7) -0.0105(6) -0.0049(5) -0.0047(6)
C25 0.0234(7) 0.0389(10) 0.0255(7) -0.0120(7) -0.0078(6) -0.0042(7)
C26 0.0220(7) 0.0319(9) 0.0374(9) -0.0188(7) -0.0131(6) 0.0012(6)
C27 0.0195(7) 0.0344(10) 0.0427(10) -0.0135(8) -0.0093(6) -0.0066(7)
C28 0.0185(7) 0.0287(9) 0.0324(8) -0.0093(7) -0.0054(6) -0.0041(6)
C29 0.0207(6) 0.0161(7) 0.0213(6) -0.0031(5) -0.0023(5) -0.0041(5)
C30 0.0250(7) 0.0247(8) 0.0209(7) -0.0069(6) -0.0040(6) -0.0011(6)
C31 0.0293(8) 0.0301(9) 0.0290(8) -0.0147(7) -0.0015(6) -0.0001(7)
C32 0.0247(8) 0.0322(10) 0.0413(10) -0.0144(8) -0.0020(7) 0.0023(7)
C33 0.0215(8) 0.0362(10) 0.0463(11) -0.0138(8) -0.0097(7) 0.0000(7)
C34 0.0243(7) 0.0284(9) 0.0376(9) -0.0140(7) -0.0095(7) -0.0025(6)
C35 0.0193(6) 0.0195(7) 0.0209(6) -0.0077(5) -0.0031(5) -0.0028(5)
C36 0.0267(8) 0.0215(8) 0.0302(8) -0.0064(6) -0.0022(6) -0.0052(6)
C37 0.0313(9) 0.0343(10) 0.0445(10) -0.0141(8) 0.0017(8) -0.0153(8)
C38 0.0195(7) 0.0545(13) 0.0501(11) -0.0303(10) -0.0019(7) -0.0084(8)
C39 0.0223(7) 0.0415(11) 0.0433(10) -0.0249(8) -0.0109(7) 0.0068(7)
C40 0.0259(7) 0.0236(8) 0.0291(8) -0.0130(6) -0.0082(6) 0.0016(6)

loop_
_atom_type_symbol
_atom_type_description
_atom_type_scat_dispersion_real
_atom_type_scat_dispersion_imag
_atom_type_scat_source
C C 0.0033 0.0016 'International Tables Vol C Tables 4.2.6.8 and 6.1.1.4'
H H 0.0000 0.0000 'International Tables Vol C Tables 4.2.6.8 and 6.1.1.4'
Ag Ag -0.8971 1.1015 'International Tables Vol C Tables 4.2.6.8 and 6.1.1.4'
F F 0.0171 0.0103 'International Tables Vol C Tables 4.2.6.8 and 6.1.1.4'
N N 0.0061 0.0033 'International Tables Vol C Tables 4.2.6.8 and 6.1.1.4'
O O 0.0106 0.0060 'International Tables Vol C Tables 4.2.6.8 and 6.1.1.4'
P P 0.1023 0.0942 'International Tables Vol C Tables 4.2.6.8 and 6.1.1.4'

loop_
_geom_angle_atom_site_label_1
_geom_angle_atom_site_label_2
_geom_angle_atom_site_label_3
_geom_angle
_geom_angle_site_symmetry_1
_geom_angle_site_symmetry_3
O1 Ag1 P1 139.91(3) . .
O1 Ag1 O1 75.02(4) . 2_766
P1 Ag1 O1 135.51(3) . 2_766
O1 Ag1 O6 93.46(4) . .
P1 Ag1 O6 112.93(3) . .
O1 Ag1 O6 82.55(4) 2_766 .
O3 Ag2 P2 147.25(3) 2_767 .
O3 Ag2 O3 77.01(4) 2_767 .
P2 Ag2 O3 131.28(3) . .
O3 Ag2 O5 86.11(4) 2_767 .
P2 Ag2 O5 93.80(3) . .
O3 Ag2 O5 114.04(4) . .
C17 P1 C23 104.02(7) . .
C17 P1 C5 104.34(7) . .
C23 P1 C5 102.91(7) . .
C17 P1 Ag1 111.44(5) . .
C23 P1 Ag1 116.46(5) . .
C5 P1 Ag1 116.23(5) . .
C29 P2 C35 105.77(7) . .
C29 P2 C16 103.07(7) . .
C35 P2 C16 103.41(7) . .
C29 P2 Ag2 114.70(5) . .
C35 P2 Ag2 115.25(5) . .
C16 P2 Ag2 113.29(5) . .
C1 O1 Ag1 113.33(9) . .
C1 O1 Ag1 139.31(10) . 2_766
Ag1 O1 Ag1 104.98(4) . 2_766
O2 C1 O1 129.29(14) . .
O2 C1 C2 115.68(13) . .
O1 C1 C2 115.01(12) . .
F3 C2 F2 107.40(14) . .
F3 C2 F1 105.35(13) . .
F2 C2 F1 107.25(14) . .
F3 C2 C1 112.11(13) . .
F2 C2 C1 111.00(13) . .
F1 C2 C1 113.35(13) . .
C3 O3 Ag2 137.59(10) . 2_767
C3 O3 Ag2 119.31(10) . .
Ag2 O3 Ag2 102.99(4) 2_767 .
O4 C3 O3 128.63(14) . .
O4 C3 C4 114.61(13) . .
O3 C3 C4 116.74(13) . .
F6 C4 F5 107.56(14) . .
F6 C4 F4 106.10(15) . .
F5 C4 F4 106.69(14) . .
F6 C4 C3 114.63(13) . .
F5 C4 C3 109.96(14) . .
F4 C4 C3 111.50(13) . .
C6 C5 P1 113.89(10) . .
C6 C5 H5A 108.8 . .
P1 C5 H5A 108.8 . .
C6 C5 H5B 108.8 . .
P1 C5 H5B 108.8 . .
H5A C5 H5B 107.7 . .
N1 C6 C5 111.75(12) . .
N1 C6 H6A 109.3 . .
C5 C6 H6A 109.3 . .
N1 C6 H6B 109.3 . .
C5 C6 H6B 109.3 . .
H6A C6 H6B 107.9 . .
C7 N1 C6 122.07(13) . .
C7 N1 H1 119.0 . .
C6 N1 H1 119.0 . .
O5 C7 N1 123.99(14) . .
O5 C7 C8 121.00(13) . .
N1 C7 C8 114.99(13) . .
C7 O5 Ag2 121.64(10) . .
C9 C8 C13 119.91(14) . .
C9 C8 C7 120.17(13) . .
C13 C8 C7 119.81(13) . .
C10 C9 C8 120.48(15) . .
C10 C9 H9 119.8 . .
C8 C9 H9 119.8 . .
C9 C10 C11 119.60(16) . .
C9 C10 H10 120.2 . .
C11 C10 H10 120.2 . .
C12 C11 C10 120.32(15) . .
C12 C11 H11 119.8 . .
C10 C11 H11 119.8 . .
C11 C12 C13 120.32(15) . .
C11 C12 H12 119.8 . .
C13 C12 H12 119.8 . .
C12 C13 C8 119.36(14) . .
C12 C13 C14 120.84(13) . .
C8 C13 C14 119.80(13) . .
O6 C14 N2 122.50(14) . .
O6 C14 C13 122.65(13) . .
N2 C14 C13 114.85(12) . .
C14 O6 Ag1 133.89(10) . .
C14 N2 C15 121.34(12) . .
C14 N2 H2 119.3 . .
C15 N2 H2 119.3 . .
N2 C15 C16 112.73(12) . .
N2 C15 H15A 109.0 . .
C16 C15 H15A 109.0 . .
N2 C15 H15B 109.0 . .
C16 C15 H15B 109.0 . .
H15A C15 H15B 107.8 . .
C15 C16 P2 113.99(10) . .
C15 C16 H16A 108.8 . .
P2 C16 H16A 108.8 . .
C15 C16 H16B 108.8 . .
P2 C16 H16B 108.8 . .
H16A C16 H16B 107.6 . .
C22 C17 C18 118.68(15) . .
C22 C17 P1 119.03(11) . .
C18 C17 P1 122.25(13) . .
C19 C18 C17 120.40(17) . .
C19 C18 H18 119.8 . .
C17 C18 H18 119.8 . .
C20 C19 C18 120.34(17) . .
C20 C19 H19 119.8 . .
C18 C19 H19 119.8 . .
C21 C20 C19 119.89(17) . .
C21 C20 H20 120.1 . .
C19 C20 H20 120.1 . .
C20 C21 C22 120.30(17) . .
C20 C21 H21 119.9 . .
C22 C21 H21 119.9 . .
C21 C22 C17 120.38(16) . .
C21 C22 H22 119.8 . .
C17 C22 H22 119.8 . .
C24 C23 C28 118.76(14) . .
C24 C23 P1 117.78(11) . .
C28 C23 P1 123.41(12) . .
C25 C24 C23 120.51(15) . .
C25 C24 H24 119.7 . .
C23 C24 H24 119.7 . .
C26 C25 C24 120.48(16) . .
C26 C25 H25 119.8 . .
C24 C25 H25 119.8 . .
C27 C26 C25 119.49(15) . .
C27 C26 H26 120.3 . .
C25 C26 H26 120.3 . .
C26 C27 C28 120.71(15) . .
C26 C27 H27 119.6 . .
C28 C27 H27 119.6 . .
C27 C28 C23 120.06(16) . .
C27 C28 H28 120.0 . .
C23 C28 H28 120.0 . .
C30 C29 C34 118.54(14) . .
C30 C29 P2 120.59(12) . .
C34 C29 P2 120.77(12) . .
C31 C30 C29 120.55(16) . .
C31 C30 H30 119.7 . .
C29 C30 H30 119.7 . .
C32 C31 C30 120.45(16) . .
C32 C31 H31 119.8 . .
C30 C31 H31 119.8 . .
C31 C32 C33 119.44(16) . .
C31 C32 H32 120.3 . .
C33 C32 H32 120.3 . .
C34 C33 C32 120.57(17) . .
C34 C33 H33 119.7 . .
C32 C33 H33 119.7 . .
C33 C34 C29 120.41(16) . .
C33 C34 H34 119.8 . .
C29 C34 H34 119.8 . .
C40 C35 C36 119.07(15) . .
C40 C35 P2 117.76(12) . .
C36 C35 P2 123.08(12) . .
C37 C36 C35 120.02(17) . .
C37 C36 H36 120.0 . .
C35 C36 H36 120.0 . .
C38 C37 C36 120.35(18) . .
C38 C37 H37 119.8 . .
C36 C37 H37 119.8 . .
C39 C38 C37 120.21(17) . .
C39 C38 H38 119.9 . .
C37 C38 H38 119.9 . .
C38 C39 C40 119.85(17) . .
C38 C39 H39 120.1 . .
C40 C39 H39 120.1 . .
C35 C40 C39 120.48(16) . .
C35 C40 H40 119.8 . .
C39 C40 H40 119.8 . .

loop_
_geom_bond_atom_site_label_1
_geom_bond_atom_site_label_2
_geom_bond_distance
_geom_bond_site_symmetry_2
Ag1 O1 2.2898(12) .
Ag1 P1 2.3521(7) .
Ag1 O1 2.4070(11) 2_766
Ag1 O6 2.4654(12) .
Ag2 O3 2.3084(11) 2_767
Ag2 P2 2.3549(7) .
Ag2 O3 2.3822(12) .
Ag2 O5 2.5351(12) .
P1 C17 1.8199(17) .
P1 C23 1.8251(15) .
P1 C5 1.8353(15) .
P2 C29 1.8124(16) .
P2 C35 1.8209(16) .
P2 C16 1.8444(16) .
O1 C1 1.2569(17) .
O1 Ag1 2.4070(11) 2_766
O2 C1 1.2266(17) .
C1 C2 1.545(2) .
C2 F3 1.3237(19) .
C2 F2 1.327(2) .
C2 F1 1.3375(19) .
O3 C3 1.2650(17) .
O3 Ag2 2.3084(11) 2_767
O4 C3 1.2254(18) .
C3 C4 1.540(2) .
C4 F6 1.333(2) .
C4 F5 1.333(2) .
C4 F4 1.3449(19) .
C5 C6 1.526(2) .
C5 H5A 0.9900 .
C5 H5B 0.9900 .
C6 N1 1.4539(19) .
C6 H6A 0.9900 .
C6 H6B 0.9900 .
N1 C7 1.3391(19) .
N1 H1 0.8800 .
C7 O5 1.2295(19) .
C7 C8 1.505(2) .
C8 C9 1.385(2) .
C8 C13 1.400(2) .
C9 C10 1.385(2) .
C9 H9 0.9500 .
C10 C11 1.392(2) .
C10 H10 0.9500 .
C11 C12 1.381(2) .
C11 H11 0.9500 .
C12 C13 1.391(2) .
C12 H12 0.9500 .
C13 C14 1.499(2) .
C14 O6 1.2337(18) .
C14 N2 1.3442(18) .
N2 C15 1.455(2) .
N2 H2 0.8800 .
C15 C16 1.524(2) .
C15 H15A 0.9900 .
C15 H15B 0.9900 .
C16 H16A 0.9900 .
C16 H16B 0.9900 .
C17 C22 1.393(2) .
C17 C18 1.398(2) .
C18 C19 1.386(3) .
C18 H18 0.9500 .
C19 C20 1.383(3) .
C19 H19 0.9500 .
C20 C21 1.376(3) .
C20 H20 0.9500 .
C21 C22 1.393(2) .
C21 H21 0.9500 .
C22 H22 0.9500 .
C23 C24 1.392(2) .
C23 C28 1.396(2) .
C24 C25 1.388(2) .
C24 H24 0.9500 .
C25 C26 1.383(2) .
C25 H25 0.9500 .
C26 C27 1.376(3) .
C26 H26 0.9500 .
C27 C28 1.394(2) .
C27 H27 0.9500 .
C28 H28 0.9500 .
C29 C30 1.396(2) .
C29 C34 1.401(2) .
C30 C31 1.390(2) .
C30 H30 0.9500 .
C31 C32 1.383(3) .
C31 H31 0.9500 .
C32 C33 1.388(3) .
C32 H32 0.9500 .
C33 C34 1.385(3) .
C33 H33 0.9500 .
C34 H34 0.9500 .
C35 C40 1.392(2) .
C35 C36 1.393(2) .
C36 C37 1.387(2) .
C36 H36 0.9500 .
C37 C38 1.387(3) .
C37 H37 0.9500 .
C38 C39 1.369(3) .
C38 H38 0.9500 .
C39 C40 1.398(2) .
C39 H39 0.9500 .
C40 H40 0.9500 .

loop_
_geom_hbond_atom_site_label_D
_geom_hbond_atom_site_label_H
_geom_hbond_atom_site_label_A
_geom_hbond_distance_DH
_geom_hbond_distance_HA
_geom_hbond_distance_DA
_geom_hbond_angle_DHA
_geom_hbond_site_symmetry_A
N1 H1 O2 0.88 2.13 2.9281(18) 150.2 .
N2 H2 O4 0.88 1.97 2.8423(17) 168.3 .
C22 H22 O6 0.95 2.52 3.425(2) 158.4 .
C24 H24 F1 0.95 2.62 3.542(2) 164.4 2_766
C36 H36 F3 0.95 2.63 3.547(2) 163.7 1_565
C40 H40 O4 0.95 2.58 3.288(2) 131.1 .

loop_
_geom_torsion_atom_site_label_1
_geom_torsion_atom_site_label_2
_geom_torsion_atom_site_label_3
_geom_torsion_atom_site_label_4
_geom_torsion
_geom_torsion_site_symmetry_1
_geom_torsion_site_symmetry_2
_geom_torsion_site_symmetry_3
_geom_torsion_site_symmetry_4
Ag1 O1 C1 O2 -6.49(19) . . . .
Ag1 O1 C1 O2 -165.43(11) 2_766 . . .
Ag1 O1 C1 C2 171.77(9) . . . .
Ag1 O1 C1 C2 12.8(2) 2_766 . . .
O2 C1 C2 F3 -33.34(19) . . . .
O1 C1 C2 F3 148.15(14) . . . .
O2 C1 C2 F2 86.77(17) . . . .
O1 C1 C2 F2 -91.74(17) . . . .
O2 C1 C2 F1 -152.46(14) . . . .
O1 C1 C2 F1 29.03(19) . . . .
Ag2 O3 C3 O4 179.58(11) 2_767 . . .
Ag2 O3 C3 O4 -5.1(2) . . . .
Ag2 O3 C3 C4 -2.4(2) 2_767 . . .
Ag2 O3 C3 C4 172.98(10) . . . .
O4 C3 C4 F6 -160.48(14) . . . .
O3 C3 C4 F6 21.2(2) . . . .
O4 C3 C4 F5 78.21(17) . . . .
O3 C3 C4 F5 -100.13(17) . . . .
O4 C3 C4 F4 -39.9(2) . . . .
O3 C3 C4 F4 141.74(15) . . . .
C17 P1 C5 C6 -68.07(13) . . . .
C23 P1 C5 C6 -176.44(11) . . . .
Ag1 P1 C5 C6 55.06(13) . . . .
P1 C5 C6 N1 -63.69(16) . . . .
C5 C6 N1 C7 133.56(14) . . . .
C6 N1 C7 O5 1.0(2) . . . .
C6 N1 C7 C8 179.69(12) . . . .
N1 C7 O5 Ag2 153.27(11) . . . .
C8 C7 O5 Ag2 -25.30(18) . . . .
O5 C7 C8 C9 123.93(16) . . . .
N1 C7 C8 C9 -54.76(19) . . . .
O5 C7 C8 C13 -52.3(2) . . . .
N1 C7 C8 C13 128.97(14) . . . .
C13 C8 C9 C10 0.3(2) . . . .
C7 C8 C9 C10 -175.94(15) . . . .
C8 C9 C10 C11 -0.7(3) . . . .
C9 C10 C11 C12 0.3(3) . . . .
C10 C11 C12 C13 0.6(2) . . . .
C11 C12 C13 C8 -1.0(2) . . . .
C11 C12 C13 C14 179.84(14) . . . .
C9 C8 C13 C12 0.5(2) . . . .
C7 C8 C13 C12 176.79(13) . . . .
C9 C8 C13 C14 179.72(13) . . . .
C7 C8 C13 C14 -4.0(2) . . . .
C12 C13 C14 O6 122.07(16) . . . .
C8 C13 C14 O6 -57.1(2) . . . .
C12 C13 C14 N2 -58.62(18) . . . .
C8 C13 C14 N2 122.18(14) . . . .
N2 C14 O6 Ag1 173.60(9) . . . .
C13 C14 O6 Ag1 -7.1(2) . . . .
O6 C14 N2 C15 8.8(2) . . . .
C13 C14 N2 C15 -170.47(12) . . . .
C14 N2 C15 C16 71.98(17) . . . .
N2 C15 C16 P2 58.93(15) . . . .
C29 P2 C16 C15 172.95(11) . . . .
C35 P2 C16 C15 62.94(12) . . . .
Ag2 P2 C16 C15 -62.52(12) . . . .
C23 P1 C17 C22 -129.67(13) . . . .
C5 P1 C17 C22 122.79(13) . . . .
Ag1 P1 C17 C22 -3.41(14) . . . .
C23 P1 C17 C18 48.20(15) . . . .
C5 P1 C17 C18 -59.34(15) . . . .
Ag1 P1 C17 C18 174.46(12) . . . .
C22 C17 C18 C19 0.4(3) . . . .
P1 C17 C18 C19 -177.48(14) . . . .
C17 C18 C19 C20 0.9(3) . . . .
C18 C19 C20 C21 -1.5(3) . . . .
C19 C20 C21 C22 1.0(3) . . . .
C20 C21 C22 C17 0.3(3) . . . .
C18 C17 C22 C21 -1.0(2) . . . .
P1 C17 C22 C21 176.98(14) . . . .
C17 P1 C23 C24 67.99(13) . . . .
C5 P1 C23 C24 176.59(12) . . . .
Ag1 P1 C23 C24 -55.05(14) . . . .
C17 P1 C23 C28 -114.64(14) . . . .
C5 P1 C23 C28 -6.03(15) . . . .
Ag1 P1 C23 C28 122.33(12) . . . .
C28 C23 C24 C25 0.7(2) . . . .
P1 C23 C24 C25 178.22(13) . . . .
C23 C24 C25 C26 -0.8(3) . . . .
C24 C25 C26 C27 0.4(3) . . . .
C25 C26 C27 C28 0.0(3) . . . .
C26 C27 C28 C23 -0.1(3) . . . .
C24 C23 C28 C27 -0.3(2) . . . .
P1 C23 C28 C27 -177.66(13) . . . .
C35 P2 C29 C30 -34.65(14) . . . .
C16 P2 C29 C30 -142.88(13) . . . .
Ag2 P2 C29 C30 93.51(13) . . . .
C35 P2 C29 C34 148.88(13) . . . .
C16 P2 C29 C34 40.65(14) . . . .
Ag2 P2 C29 C34 -82.96(13) . . . .
C34 C29 C30 C31 -0.6(2) . . . .
P2 C29 C30 C31 -177.15(13) . . . .
C29 C30 C31 C32 -1.0(3) . . . .
C30 C31 C32 C33 1.4(3) . . . .
C31 C32 C33 C34 -0.1(3) . . . .
C32 C33 C34 C29 -1.5(3) . . . .
C30 C29 C34 C33 1.9(2) . . . .
P2 C29 C34 C33 178.42(14) . . . .
C29 P2 C35 C40 138.18(12) . . . .
C16 P2 C35 C40 -113.84(12) . . . .
Ag2 P2 C35 C40 10.35(13) . . . .
C29 P2 C35 C36 -45.08(15) . . . .
C16 P2 C35 C36 62.91(15) . . . .
Ag2 P2 C35 C36 -172.91(12) . . . .
C40 C35 C36 C37 -0.8(2) . . . .
P2 C35 C36 C37 -177.49(13) . . . .
C35 C36 C37 C38 0.9(3) . . . .
C36 C37 C38 C39 -0.5(3) . . . .
C37 C38 C39 C40 -0.1(3) . . . .
C36 C35 C40 C39 0.3(2) . . . .
P2 C35 C40 C39 177.15(13) . . . .
C38 C39 C40 C35 0.2(3) . . . .
